data_4314269
loop_
_publ_author_name
'Hengbo Cui'
'Takeo Otsuka'
'Akiko Kobayashi'
'Naoya Takeda'
'Masayasu Ishikawa'
'Yohji Misaki'
'Hayao Kobayashi'

_publ_contact_author_email akiko@chem.s.u-tokyo.ac.jp
_publ_contact_author_fax +81-3-5841-4417
_publ_contact_author_name 'Akiko KOBAYASHI'
_publ_contact_author_phone +81-3-5841-4417
_publ_section_title
;
 Structural, Electrical, and Magnetic Properties of a Series of Molecular
 Conductors Based on BDT-TTP and Lanthanoid Nitrate Complex Anions
 (BDT-TTP = 2,5-Bis(1,3-dithiol-2-ylidene)-1,3,4,6-tetrathiapentalene)
;
_journal_name_full 'Inorganic Chemistry'
_journal_page_first 6114
_journal_page_last 6122
_journal_paper_doi 10.1021/ic034459g
_journal_volume 42
_journal_year 2003
_chemical_formula_moiety 'C50 H28 Dy N5 O15 S40 '
_chemical_formula_sum 'C50 H28 Dy N5 O15 S40'
_chemical_formula_weight 2383.70
_space_group_IT_number 2
_symmetry_cell_setting triclinic
_symmetry_Int_Tables_number 2
_symmetry_space_group_name_Hall '-P 1'
_symmetry_space_group_name_H-M 'P -1'
_audit_creation_date 2003-03-13
_audit_creation_method 'by CrystalStructure v2.00'
_cell_angle_alpha 68.706(4)
_cell_angle_beta 76.718(2)
_cell_angle_gamma 78.7536(13)
_cell_formula_units_Z 2
_cell_length_a 11.5795(5)
_cell_length_b 19.5990(10)
_cell_length_c 21.9999(10)
_cell_measurement_reflns_used 9689
_cell_measurement_temperature 293.1
_cell_measurement_theta_max 11.9
_cell_measurement_theta_min 0.9
_cell_volume 4493.1(4)
_computing_cell_refinement CrystalClear
_computing_data_collection CrystalClear
_computing_data_reduction CrystalStructure
_computing_publication_material 'CrystalStructure Ver. 2.00'
_computing_structure_refinement CRYSTALS
_computing_structure_solution SIR92
_diffrn_detector_area_resol_mean 7.32
_diffrn_measured_fraction_theta_full 0.9844
_diffrn_measured_fraction_theta_max 0.9844
_diffrn_measurement_device_type 'Rigaku Mercury'
_diffrn_measurement_method \w
_diffrn_radiation_type 'Mo K\a'
_diffrn_radiation_wavelength 0.7107
_diffrn_reflns_av_R_equivalents 0.030
_diffrn_reflns_limit_h_max 13
_diffrn_reflns_limit_h_min -10
_diffrn_reflns_limit_k_max 22
_diffrn_reflns_limit_k_min -22
_diffrn_reflns_limit_l_max 24
_diffrn_reflns_limit_l_min -23
_diffrn_reflns_number 26457
_diffrn_reflns_theta_full 23.82
_diffrn_reflns_theta_max 23.82
_exptl_absorpt_coefficient_mu 1.820
_exptl_absorpt_correction_T_max 0.000
_exptl_absorpt_correction_T_min 0.000
_exptl_absorpt_correction_type none
_exptl_crystal_colour colorless
_exptl_crystal_density_diffrn 1.762
_exptl_crystal_density_method 'not measured'
_exptl_crystal_description platelet
_exptl_crystal_size_max 0.30
_exptl_crystal_size_mid 0.20
_exptl_crystal_size_min 0.02
_refine_diff_density_max 4.00
_refine_diff_density_min -0.86
_refine_ls_extinction_method none
_refine_ls_goodness_of_fit_ref 2.885
_refine_ls_hydrogen_treatment noref
_refine_ls_number_parameters 1000
_refine_ls_number_reflns 8485
_refine_ls_R_factor_gt 0.0730
_refine_ls_shift/su_max 0.0020
_refine_ls_structure_factor_coef F
_refine_ls_weighting_details 'w = 1.0'
_refine_ls_weighting_scheme unit
_refine_ls_wR_factor_ref 0.1030
_reflns_number_gt 8485
_reflns_number_total 13588
_reflns_threshold_expression F^2^>2.0\s(F^2^)
_cod_data_source_file ic034459gsi20030807_031921_06.cif
_cod_data_source_block '__(BDT-TTP)5[Dy(NO3)5]'
_cod_original_sg_symbol_H-M 'P -1 '
_cod_original_formula_sum 'C50 H28 Dy N5 O15 S40 '
_cod_database_code 4314269

loop_
_symmetry_equiv_pos_as_xyz
x,y,z
-x,-y,-z

loop_
_atom_site_label
_atom_site_type_symbol
_atom_site_fract_x
_atom_site_fract_y
_atom_site_fract_z
_atom_site_U_iso_or_equiv
_atom_site_adp_type
_atom_site_occupancy
_atom_site_symmetry_multiplicity
_atom_site_calc_flag
_atom_site_refinement_flags
_atom_site_disorder_assembly
_atom_site_disorder_group
Dy1 Dy 1.82748(10) 0.76083(6) -0.02074(5) 0.0413(3) Uani 1.00 1 d . . .
S1 S 0.3463(5) -0.1491(3) 0.7947(2) 0.044(1) Uani 1.00 1 d . . .
S2 S 0.4524(5) -0.0197(3) 0.7866(2) 0.043(2) Uani 1.00 1 d . . .
S3 S 0.3241(4) -0.0797(2) 0.6417(2) 0.0328(12) Uani 1.00 1 d . . .
S4 S 0.4248(4) 0.0553(2) 0.6294(2) 0.0326(13) Uani 1.00 1 d . . .
S5 S 0.2950(4) -0.0141(2) 0.4961(2) 0.0273(11) Uani 1.00 1 d . . .
S6 S 0.3980(4) 0.1207(2) 0.4826(2) 0.0282(11) Uani 1.00 1 d . . .
S7 S 0.2668(4) 0.0544(3) 0.3422(2) 0.0359(13) Uani 1.00 1 d . . .
S8 S 0.3645(4) 0.1884(2) 0.3283(2) 0.0346(13) Uani 1.00 1 d . . .
S9 S 0.7513(4) 0.0880(2) 0.7376(2) 0.0366(13) Uani 1.00 1 d . . .
S10 S 0.8519(4) 0.2239(3) 0.7163(2) 0.0377(13) Uani 1.00 1 d . . .
S11 S 0.7114(4) 0.1525(2) 0.5826(2) 0.0306(12) Uani 1.00 1 d . . .
S12 S 0.8138(4) 0.2888(2) 0.5652(2) 0.0306(12) Uani 1.00 1 d . . .
S13 S 0.6833(4) 0.2138(2) 0.4362(2) 0.0297(12) Uani 1.00 1 d . . .
S14 S 0.7854(4) 0.3500(2) 0.4197(2) 0.0300(12) Uani 1.00 1 d . . .
S15 S 0.6486(4) 0.2827(3) 0.2820(2) 0.0369(13) Uani 1.00 1 d . . .
S16 S 0.7459(4) 0.4175(3) 0.2665(2) 0.0373(13) Uani 1.00 1 d . . .
S17 S 1.0436(5) -0.0345(3) 0.7667(2) 0.039(1) Uani 1.00 1 d . . .
S18 S 1.1505(4) 0.0946(3) 0.7570(2) 0.038(1) Uani 1.00 1 d . . .
S19 S 1.0159(4) 0.0349(2) 0.6141(2) 0.0303(12) Uani 1.00 1 d . . .
S20 S 1.1199(4) 0.1694(2) 0.6005(2) 0.0297(12) Uani 1.00 1 d . . .
S21 S 0.9910(4) 0.0988(2) 0.4680(2) 0.0294(12) Uani 1.00 1 d . . .
S22 S 1.0959(4) 0.2333(2) 0.4535(2) 0.0298(12) Uani 1.00 1 d . . .
S23 S 0.9557(4) 0.1670(3) 0.3164(2) 0.0358(13) Uani 1.00 1 d . . .
S24 S 1.0522(4) 0.3026(2) 0.2998(2) 0.0355(13) Uani 1.00 1 d . . .
S25 S 1.1371(4) 0.3109(2) 0.6780(2) 0.0362(13) Uani 1.00 1 d . . .
S26 S 1.2347(4) 0.4463(3) 0.6601(2) 0.0355(13) Uani 1.00 1 d . . .
S27 S 1.1006(4) 0.3751(2) 0.5241(2) 0.0278(11) Uani 1.00 1 d . . .
S28 S 1.2043(4) 0.5114(2) 0.5066(2) 0.0273(11) Uani 1.00 1 d . . .
S29 S 1.0721(4) 0.4364(2) 0.3780(2) 0.0308(12) Uani 1.00 1 d . . .
S30 S 1.1733(4) 0.5729(2) 0.3611(2) 0.0312(12) Uani 1.00 1 d . . .
S31 S 1.0409(5) 0.5023(3) 0.2239(2) 0.043(2) Uani 1.00 1 d . . .
S32 S 1.1409(5) 0.6366(3) 0.2068(2) 0.043(1) Uani 1.00 1 d . . .
S33 S 1.4419(5) 0.1963(3) 0.7096(2) 0.040(1) Uani 1.00 1 d . . .
S34 S 1.5400(4) 0.3316(3) 0.6922(2) 0.039(1) Uani 1.00 1 d . . .
S35 S 1.4044(4) 0.2616(2) 0.5556(2) 0.0296(12) Uani 1.00 1 d . . .
S36 S 1.5075(4) 0.3978(2) 0.5385(2) 0.0297(12) Uani 1.00 1 d . . .
S37 S 1.3770(4) 0.3229(2) 0.4092(2) 0.0291(12) Uani 1.00 1 d . . .
S38 S 1.4777(4) 0.4595(2) 0.3926(2) 0.0296(12) Uani 1.00 1 d . . .
S39 S 1.3420(4) 0.3918(3) 0.2545(2) 0.0359(13) Uani 1.00 1 d . . .
S40 S 1.4440(4) 0.5250(2) 0.2398(2) 0.0364(13) Uani 1.00 1 d . . .
O1 O 1.643(2) 0.6090(11) 0.1346(8) 0.100(7) Uani 1.00 1 d . . .
O2 O 1.651(2) 0.7075(11) 0.0484(10) 0.097(7) Uani 1.00 1 d . . .
O3 O 1.811(2) 0.6435(11) 0.0724(9) 0.098(7) Uani 1.00 1 d . . .
O4 O 1.663(2) 0.9604(9) -0.1264(10) 0.096(7) Uani 1.00 1 d . . .
O5 O 1.668(2) 0.8629(9) -0.0392(9) 0.082(6) Uani 1.00 1 d . . .
O6 O 1.819(2) 0.8772(11) -0.1160(10) 0.093(7) Uani 1.00 1 d . . .
O7 O 2.194(2) 0.7183(13) -0.0782(10) 0.105(8) Uani 1.00 1 d . . .
O8 O 2.020(2) 0.7817(9) -0.0977(7) 0.066(5) Uani 1.00 1 d . . .
O9 O 2.028(1) 0.6964(10) -0.0058(7) 0.069(5) Uani 1.00 1 d . . .
O10 O 1.895(3) 0.8417(13) 0.1143(11) 0.150(12) Uani 1.00 1 d . . .
O11 O 1.795(3) 0.780(2) 0.0866(9) 0.161(12) Uani 1.00 1 d . . .
O12 O 1.923(2) 0.8366(13) 0.0157(13) 0.109(9) Uani 1.00 1 d . . .
O13 O 1.745(2) 0.6591(9) -0.1367(7) 0.072(6) Uani 1.00 1 d . . .
O14 O 1.719(2) 0.7508(11) -0.1035(10) 0.094(8) Uani 1.00 1 d . . .
O15 O 1.854(2) 0.6654(9) -0.0720(9) 0.083(7) Uani 1.00 1 d . . .
N1 N 1.699(2) 0.6516(12) 0.0873(10) 0.070(7) Uani 1.00 1 d . . .
N2 N 1.715(2) 0.9038(12) -0.0956(11) 0.070(7) Uani 1.00 1 d . . .
N3 N 2.085(2) 0.7312(12) -0.0612(10) 0.066(7) Uani 1.00 1 d . . .
N4 N 1.869(3) 0.8220(13) 0.0727(11) 0.080(8) Uani 1.00 1 d . . .
N5 N 1.769(2) 0.6907(11) -0.1050(9) 0.057(6) Uani 1.00 1 d . . .
C1 C 0.385(2) -0.1482(12) 0.8656(9) 0.058(7) Uani 1.00 1 d . . .
C2 C 0.432(2) -0.0901(13) 0.8616(9) 0.058(7) Uani 1.00 1 d . . .
C3 C 0.393(2) -0.0622(9) 0.7454(9) 0.034(5) Uani 1.00 1 d . . .
C4 C 0.383(2) -0.0328(9) 0.6803(8) 0.028(5) Uani 1.00 1 d . . .
C5 C 0.337(1) -0.0095(9) 0.5658(7) 0.025(5) Uani 1.00 1 d . . .
C6 C 0.382(1) 0.0515(9) 0.5602(8) 0.027(5) Uani 1.00 1 d . . .
C7 C 0.338(1) 0.0730(8) 0.4446(8) 0.025(5) Uani 1.00 1 d . . .
C8 C 0.325(2) 0.1019(9) 0.3798(8) 0.028(5) Uani 1.00 1 d . . .
C9 C 0.278(2) 0.1244(12) 0.2657(9) 0.046(6) Uani 1.00 1 d . . .
C10 C 0.320(2) 0.1849(11) 0.2600(9) 0.044(6) Uani 1.00 1 d . . .
C11 C 0.799(2) 0.0965(11) 0.8033(9) 0.047(6) Uani 1.00 1 d . . .
C12 C 0.844(2) 0.1581(11) 0.7943(9) 0.047(6) Uani 1.00 1 d . . .
C13 C 0.790(2) 0.1744(9) 0.6817(8) 0.028(5) Uani 1.00 1 d . . .
C14 C 0.772(2) 0.2013(9) 0.6183(8) 0.030(5) Uani 1.00 1 d . . .
C15 C 0.726(1) 0.2205(9) 0.5046(8) 0.026(5) Uani 1.00 1 d . . .
C16 C 0.772(1) 0.2821(9) 0.4972(8) 0.026(5) Uani 1.00 1 d . . .
C17 C 0.724(1) 0.3017(9) 0.3832(7) 0.025(5) Uani 1.00 1 d . . .
C18 C 0.708(2) 0.3294(9) 0.3202(8) 0.030(5) Uani 1.00 1 d . . .
C19 C 0.666(2) 0.3488(12) 0.2042(9) 0.048(6) Uani 1.00 1 d . . .
C20 C 0.706(2) 0.4095(11) 0.1986(9) 0.052(6) Uani 1.00 1 d . . .
C21 C 1.078(2) -0.0310(11) 0.8368(9) 0.052(7) Uani 1.00 1 d . . .
C22 C 1.126(2) 0.0262(12) 0.8333(9) 0.051(7) Uani 1.00 1 d . . .
C23 C 1.090(2) 0.0512(9) 0.7170(8) 0.031(5) Uani 1.00 1 d . . .
C24 C 1.077(2) 0.0820(9) 0.6515(8) 0.027(5) Uani 1.00 1 d . . .
C25 C 1.031(1) 0.1036(8) 0.5376(7) 0.024(4) Uani 1.00 1 d . . .
C26 C 1.078(1) 0.1650(9) 0.5317(8) 0.026(5) Uani 1.00 1 d . . .
C27 C 1.033(1) 0.1862(8) 0.4166(8) 0.026(5) Uani 1.00 1 d . . .
C28 C 1.016(2) 0.2154(9) 0.3530(8) 0.028(5) Uani 1.00 1 d . . .
C29 C 0.961(2) 0.2363(11) 0.2396(9) 0.043(6) Uani 1.00 1 d . . .
C30 C 1.003(2) 0.2975(11) 0.2327(9) 0.043(6) Uani 1.00 1 d . . .
C31 C 1.183(2) 0.3172(11) 0.7456(9) 0.046(6) Uani 1.00 1 d . . .
C32 C 1.225(2) 0.3778(11) 0.7378(9) 0.043(6) Uani 1.00 1 d . . .
C33 C 1.176(2) 0.3969(9) 0.6251(8) 0.028(5) Uani 1.00 1 d . . .
C34 C 1.161(1) 0.4243(9) 0.5596(8) 0.026(5) Uani 1.00 1 d . . .
C35 C 1.115(1) 0.4429(9) 0.4463(8) 0.024(4) Uani 1.00 1 d . . .
C36 C 1.161(1) 0.5047(9) 0.4384(8) 0.027(5) Uani 1.00 1 d . . .
C37 C 1.114(2) 0.5234(9) 0.3250(7) 0.028(5) Uani 1.00 1 d . . .
C38 C 1.100(2) 0.5508(9) 0.2610(8) 0.032(5) Uani 1.00 1 d . . .
C39 C 1.048(2) 0.570(1) 0.1494(10) 0.067(8) Uani 1.00 1 d . . .
C40 C 1.093(2) 0.631(1) 0.1404(10) 0.071(8) Uani 1.00 1 d . . .
C41 C 1.480(2) 0.2042(12) 0.7772(10) 0.056(7) Uani 1.00 1 d . . .
C42 C 1.522(2) 0.2657(12) 0.7708(10) 0.053(7) Uani 1.00 1 d . . .
C43 C 1.480(2) 0.2827(9) 0.6558(8) 0.028(5) Uani 1.00 1 d . . .
C44 C 1.464(1) 0.3104(9) 0.5926(8) 0.027(5) Uani 1.00 1 d . . .
C45 C 1.419(1) 0.3299(9) 0.4768(8) 0.026(5) Uani 1.00 1 d . . .
C46 C 1.465(1) 0.3916(8) 0.4704(7) 0.023(4) Uani 1.00 1 d . . .
C47 C 1.417(2) 0.4105(8) 0.3569(8) 0.025(5) Uani 1.00 1 d . . .
C48 C 1.402(2) 0.4388(9) 0.2923(8) 0.029(5) Uani 1.00 1 d . . .
C49 C 1.364(2) 0.4579(11) 0.1766(9) 0.044(6) Uani 1.00 1 d . . .
C50 C 1.411(2) 0.5181(11) 0.1699(9) 0.049(6) Uani 1.00 1 d . . .
H1 H 0.3671 -0.1855 0.9073 0.0515 Uiso 1.00 1 c . . .
H2 H 0.4551 -0.0828 0.8986 0.0675 Uiso 1.00 1 c . . .
H3 H 0.2613 0.1143 0.2276 0.0509 Uiso 1.00 1 c . . .
H4 H 0.3282 0.2240 0.2175 0.0385 Uiso 1.00 1 c . . .
H5 H 0.7966 0.0585 0.8435 0.0506 Uiso 1.00 1 c . . .
H6 H 0.8710 0.1700 0.8294 0.0399 Uiso 1.00 1 c . . .
H7 H 0.6427 0.3396 0.1701 0.0563 Uiso 1.00 1 c . . .
H8 H 0.7144 0.4484 0.1597 0.0531 Uiso 1.00 1 c . . .
H9 H 1.0676 -0.0689 0.8752 0.0485 Uiso 1.00 1 c . . .
H10 H 1.1415 0.0334 0.8701 0.0543 Uiso 1.00 1 c . . .
H11 H 0.9347 0.2295 0.2038 0.0473 Uiso 1.00 1 c . . .
H12 H 1.0088 0.3337 0.1936 0.0499 Uiso 1.00 1 c . . .
H13 H 1.1737 0.2805 0.7875 0.0557 Uiso 1.00 1 c . . .
H14 H 1.2425 0.3920 0.7737 0.0505 Uiso 1.00 1 c . . .
H15 H 1.0351 0.5619 0.1112 0.0719 Uiso 1.00 1 c . . .
H16 H 1.1082 0.6685 0.0994 0.0666 Uiso 1.00 1 c . . .
H17 H 1.4716 0.1657 0.8197 0.0633 Uiso 1.00 1 c . . .
H18 H 1.5455 0.2771 0.8057 0.0596 Uiso 1.00 1 c . . .
H19 H 1.3494 0.4498 0.1386 0.0453 Uiso 1.00 1 c . . .
H20 H 1.4216 0.5600 0.1297 0.0448 Uiso 1.00 1 c . . .

loop_
_atom_site_aniso_label
_atom_site_aniso_U_11
_atom_site_aniso_U_22
_atom_site_aniso_U_33
_atom_site_aniso_U_12
_atom_site_aniso_U_13
_atom_site_aniso_U_23
Dy1 0.0509(6) 0.0441(5) 0.0280(5) -0.0176(4) -0.0068(4) -0.0050(4)
S1 0.061(3) 0.037(3) 0.028(2) -0.009(3) -0.010(2) -0.003(2)
S2 0.050(3) 0.051(3) 0.036(3) -0.009(3) -0.014(2) -0.019(2)
S3 0.048(3) 0.026(2) 0.025(2) -0.013(2) -0.011(2) -0.003(2)
S4 0.044(3) 0.030(2) 0.027(2) -0.013(2) -0.013(2) -0.006(2)
S5 0.038(3) 0.022(2) 0.025(2) -0.010(2) -0.009(2) -0.005(2)
S6 0.036(3) 0.024(2) 0.025(2) -0.009(2) -0.007(2) -0.005(2)
S7 0.045(3) 0.036(3) 0.035(3) -0.010(2) -0.014(2) -0.014(2)
S8 0.046(3) 0.027(2) 0.028(2) -0.010(2) -0.008(2) -0.002(2)
S9 0.046(3) 0.030(3) 0.032(2) -0.012(2) -0.007(2) -0.004(2)
S10 0.049(3) 0.035(3) 0.035(3) -0.012(2) -0.013(2) -0.012(2)
S11 0.041(3) 0.024(2) 0.029(2) -0.012(2) -0.010(2) -0.005(2)
S12 0.042(3) 0.026(2) 0.029(2) -0.011(2) -0.012(2) -0.009(2)
S13 0.040(3) 0.025(2) 0.028(2) -0.011(2) -0.009(2) -0.008(2)
S14 0.039(3) 0.027(2) 0.027(2) -0.013(2) -0.008(2) -0.006(2)
S15 0.045(3) 0.036(3) 0.036(3) -0.010(2) -0.013(2) -0.014(2)
S16 0.045(3) 0.031(3) 0.034(3) -0.012(2) -0.006(2) -0.005(2)
S17 0.058(3) 0.032(3) 0.028(2) -0.014(2) -0.009(2) -0.006(2)
S18 0.048(3) 0.040(3) 0.033(3) -0.009(2) -0.014(2) -0.014(2)
S19 0.042(3) 0.025(2) 0.026(2) -0.012(2) -0.009(2) -0.005(2)
S20 0.041(3) 0.027(2) 0.026(2) -0.013(2) -0.008(2) -0.009(2)
S21 0.041(3) 0.025(2) 0.027(2) -0.014(2) -0.010(2) -0.007(2)
S22 0.039(3) 0.025(2) 0.029(2) -0.012(2) -0.009(2) -0.006(2)
S23 0.044(3) 0.035(3) 0.037(3) -0.009(2) -0.014(2) -0.016(2)
S24 0.043(3) 0.029(2) 0.032(2) -0.011(2) -0.005(2) -0.005(2)
S25 0.044(3) 0.030(3) 0.031(2) -0.010(2) -0.005(2) -0.004(2)
S26 0.045(3) 0.036(3) 0.032(2) -0.010(2) -0.012(2) -0.013(2)
S27 0.035(3) 0.024(2) 0.026(2) -0.010(2) -0.008(2) -0.005(2)
S28 0.036(3) 0.026(2) 0.024(2) -0.008(2) -0.009(2) -0.008(2)
S29 0.043(3) 0.029(2) 0.025(2) -0.013(2) -0.010(2) -0.007(2)
S30 0.045(3) 0.026(2) 0.025(2) -0.013(2) -0.008(2) -0.005(2)
S31 0.051(3) 0.048(3) 0.039(3) -0.009(3) -0.018(2) -0.019(2)
S32 0.058(3) 0.038(3) 0.029(2) -0.013(2) -0.012(2) -0.000(2)
S33 0.050(3) 0.033(3) 0.032(3) -0.011(2) -0.008(2) -0.003(2)
S34 0.047(3) 0.042(3) 0.038(3) -0.009(2) -0.014(2) -0.018(2)
S35 0.038(3) 0.026(2) 0.027(2) -0.012(2) -0.008(2) -0.006(2)
S36 0.038(3) 0.027(2) 0.027(2) -0.011(2) -0.008(2) -0.008(2)
S37 0.039(3) 0.025(2) 0.026(2) -0.012(2) -0.007(2) -0.007(2)
S38 0.037(3) 0.026(2) 0.028(2) -0.012(2) -0.007(2) -0.006(2)
S39 0.042(3) 0.036(3) 0.036(3) -0.009(2) -0.013(2) -0.014(2)
S40 0.049(3) 0.030(3) 0.029(2) -0.014(2) -0.006(2) -0.005(2)
O1 0.13(2) 0.11(2) 0.052(10) -0.08(1) -0.002(11) 0.013(10)
O2 0.057(11) 0.11(2) 0.09(1) -0.028(11) -0.015(10) 0.020(12)
O3 0.07(1) 0.10(2) 0.083(13) -0.017(12) -0.014(11) 0.023(11)
O4 0.10(2) 0.047(10) 0.12(2) -0.016(10) -0.063(13) 0.027(10)
O5 0.070(12) 0.062(11) 0.087(13) -0.001(9) 0.014(10) -0.013(10)
O6 0.071(13) 0.09(1) 0.09(1) -0.027(12) -0.021(11) 0.022(11)
O7 0.057(13) 0.14(2) 0.10(2) -0.007(13) -0.001(11) -0.04(1)
O8 0.073(11) 0.074(11) 0.041(9) -0.020(9) -0.003(8) -0.006(8)
O9 0.070(11) 0.095(13) 0.032(8) -0.013(10) -0.009(8) -0.010(8)
O10 0.28(4) 0.13(2) 0.08(2) -0.09(2) -0.02(2) -0.06(2)
O11 0.29(4) 0.18(3) 0.040(11) -0.18(3) 0.02(2) -0.026(13)
O12 0.10(2) 0.13(2) 0.15(2) -0.04(1) -0.02(2) -0.09(2)
O13 0.11(1) 0.082(12) 0.046(9) -0.047(10) -0.019(9) -0.029(9)
O14 0.12(2) 0.08(1) 0.11(2) 0.023(12) -0.074(13) -0.054(12)
O15 0.11(2) 0.072(12) 0.095(13) 0.008(11) -0.055(12) -0.041(10)
N1 0.09(2) 0.06(1) 0.051(12) -0.04(1) -0.027(13) 0.007(11)
N2 0.07(2) 0.06(1) 0.07(2) -0.036(13) -0.021(13) 0.005(12)
N3 0.09(2) 0.07(1) 0.050(13) -0.013(13) -0.022(12) -0.021(11)
N4 0.14(2) 0.08(2) 0.038(12) -0.04(2) -0.012(13) -0.024(12)
N5 0.07(1) 0.058(13) 0.039(10) -0.015(11) -0.011(10) -0.008(10)
C1 0.08(2) 0.05(1) 0.024(10) -0.014(13) -0.013(11) 0.004(10)
C2 0.07(2) 0.08(2) 0.028(11) -0.026(13) -0.014(10) -0.014(11)
C3 0.033(10) 0.030(10) 0.040(10) 0.001(8) -0.013(8) -0.010(8)
C4 0.034(10) 0.033(10) 0.022(9) -0.006(8) -0.009(7) -0.010(7)
C5 0.026(9) 0.027(9) 0.023(8) -0.005(8) -0.006(7) -0.009(7)
C6 0.030(10) 0.031(10) 0.023(9) -0.006(8) -0.009(7) -0.010(7)
C7 0.027(10) 0.020(9) 0.030(9) -0.008(7) -0.007(7) -0.007(7)
C8 0.031(10) 0.025(9) 0.027(9) -0.002(8) -0.006(8) -0.007(7)
C9 0.051(13) 0.055(13) 0.033(11) 0.003(11) -0.013(9) -0.016(10)
C10 0.049(13) 0.044(12) 0.027(10) 0.006(10) -0.013(9) -0.002(9)
C11 0.06(1) 0.053(13) 0.027(10) -0.006(11) -0.010(9) -0.007(9)
C12 0.06(1) 0.052(13) 0.034(11) -0.010(11) -0.017(10) -0.013(10)
C13 0.028(10) 0.023(9) 0.033(10) -0.004(8) -0.005(8) -0.010(8)
C14 0.035(10) 0.026(9) 0.027(9) -0.008(8) -0.002(8) -0.008(7)
C15 0.023(9) 0.024(9) 0.032(9) -0.001(7) -0.006(7) -0.009(7)
C16 0.027(9) 0.024(9) 0.030(9) -0.007(8) -0.003(7) -0.011(7)
C17 0.030(10) 0.024(9) 0.023(9) -0.008(8) -0.008(7) -0.007(7)
C18 0.030(10) 0.028(9) 0.036(10) -0.008(8) -0.003(8) -0.014(8)
C19 0.06(1) 0.06(1) 0.033(11) -0.013(11) -0.010(10) -0.022(10)
C20 0.07(2) 0.047(13) 0.030(10) -0.005(11) -0.008(10) -0.002(9)
C21 0.07(2) 0.046(13) 0.034(11) -0.012(11) -0.014(10) -0.004(9)
C22 0.07(2) 0.06(1) 0.034(11) -0.012(12) -0.014(10) -0.018(10)
C23 0.029(10) 0.030(10) 0.036(10) -0.007(8) -0.002(8) -0.012(8)
C24 0.034(10) 0.026(9) 0.025(9) -0.001(8) -0.009(7) -0.014(7)
C25 0.030(10) 0.019(8) 0.022(8) -0.001(7) -0.008(7) -0.006(7)
C26 0.020(9) 0.029(9) 0.031(9) -0.003(8) -0.007(7) -0.010(7)
C27 0.031(10) 0.021(9) 0.026(9) -0.009(8) -0.004(7) -0.005(7)
C28 0.034(10) 0.021(9) 0.026(9) -0.007(8) 0.001(7) -0.008(7)
C29 0.052(13) 0.054(13) 0.025(10) 0.000(10) -0.011(9) -0.015(9)
C30 0.048(13) 0.044(12) 0.026(10) 0.003(10) -0.005(9) -0.004(9)
C31 0.051(13) 0.046(12) 0.024(10) -0.005(10) -0.002(9) 0.004(9)
C32 0.049(13) 0.052(13) 0.026(10) -0.001(10) -0.009(9) -0.013(9)
C33 0.035(10) 0.029(9) 0.023(9) -0.009(8) -0.007(7) -0.008(7)
C34 0.028(10) 0.022(9) 0.029(9) -0.009(7) -0.003(7) -0.009(7)
C35 0.025(9) 0.024(9) 0.025(9) -0.002(7) -0.007(7) -0.008(7)
C36 0.023(9) 0.032(10) 0.027(9) 0.001(8) -0.008(7) -0.012(8)
C37 0.032(10) 0.033(10) 0.019(8) -0.013(8) -0.003(7) -0.006(7)
C38 0.026(10) 0.035(10) 0.035(10) -0.004(8) -0.000(8) -0.014(8)
C39 0.09(2) 0.08(2) 0.036(12) -0.01(2) -0.028(12) -0.012(12)
C40 0.10(2) 0.07(2) 0.031(12) -0.02(2) -0.030(12) 0.009(11)
C41 0.08(2) 0.05(1) 0.032(11) -0.012(12) -0.010(11) -0.002(10)
C42 0.07(2) 0.06(1) 0.036(11) -0.007(12) -0.014(10) -0.017(10)
C43 0.032(10) 0.021(9) 0.031(9) -0.006(8) -0.007(8) -0.005(7)
C44 0.023(9) 0.032(10) 0.025(9) -0.009(8) 0.001(7) -0.009(7)
C45 0.027(9) 0.029(9) 0.024(9) -0.007(8) -0.004(7) -0.009(7)
C46 0.026(9) 0.023(9) 0.024(9) -0.006(7) -0.008(7) -0.009(7)
C47 0.033(10) 0.019(8) 0.025(9) -0.009(7) -0.002(7) -0.007(7)
C48 0.030(10) 0.027(9) 0.028(9) -0.008(8) -0.000(7) -0.009(8)
C49 0.053(13) 0.054(13) 0.028(10) -0.009(11) -0.006(9) -0.016(9)
C50 0.07(2) 0.047(12) 0.028(10) -0.020(11) -0.013(10) -0.002(9)

loop_
_atom_type_symbol
_atom_type_description
_atom_type_scat_dispersion_real
_atom_type_scat_dispersion_imag
_atom_type_scat_source
C C 0.006 0.003
;
International Tables for Crystallography
(1992, Vol. C, Tables 4.2.6.8 and 6.1.1.4)
;
H H 0.000 0.000
;
International Tables for Crystallography
(1992, Vol. C, Table 6.1.1.4)
;
Dy Dy -0.218 4.678
;
International Tables for Crystallography
(1992, Vol. C, Tables 4.2.6.8 and 6.1.1.4)
;
N N 0.011 0.006
;
International Tables for Crystallography
(1992, Vol. C, Tables 4.2.6.8 and 6.1.1.4)
;
O O 0.017 0.010
;
International Tables for Crystallography
(1992, Vol. C, Tables 4.2.6.8 and 6.1.1.4)
;
S S 0.148 0.159
;
International Tables for Crystallography
(1992, Vol. C, Tables 4.2.6.8 and 6.1.1.4)
;

loop_
_geom_angle_atom_site_label_1
_geom_angle_site_symmetry_1
_geom_angle_atom_site_label_2
_geom_angle_site_symmetry_2
_geom_angle_atom_site_label_3
_geom_angle_site_symmetry_3
_geom_angle
_geom_angle_publ_flag
C1 . S1 . C3 . 94.3(9) yes
C2 . S2 . C3 . 94.1(9) yes
C4 . S3 . C5 . 94.0(7) yes
C4 . S4 . C6 . 93.7(7) yes
C5 . S5 . C7 . 93.9(7) yes
C6 . S6 . C7 . 94.0(7) yes
C8 . S7 . C9 . 94.1(9) yes
C8 . S8 . C10 . 95.0(9) yes
C11 . S9 . C13 . 94.5(9) yes
C12 . S10 . C13 . 95.8(8) yes
C14 . S11 . C15 . 93.8(7) yes
C14 . S12 . C16 . 93.7(8) yes
C15 . S13 . C17 . 93.7(7) yes
C16 . S14 . C17 . 94.4(7) yes
C18 . S15 . C19 . 95.9(9) yes
C18 . S16 . C20 . 94.3(9) yes
C21 . S17 . C23 . 94.2(9) yes
C22 . S18 . C23 . 94.1(9) yes
C24 . S19 . C25 . 93.9(7) yes
C24 . S20 . C26 . 93.6(7) yes
C25 . S21 . C27 . 94.0(7) yes
C26 . S22 . C27 . 94.0(7) yes
C28 . S23 . C29 . 95.1(8) yes
C28 . S24 . C30 . 94.9(9) yes
C31 . S25 . C33 . 94.3(8) yes
C32 . S26 . C33 . 94.1(8) yes
C34 . S27 . C35 . 93.7(7) yes
C34 . S28 . C36 . 93.4(8) yes
C35 . S29 . C37 . 93.9(7) yes
C36 . S30 . C37 . 93.7(7) yes
C38 . S31 . C39 . 94.8(10) yes
C38 . S32 . C40 . 94.8(10) yes
C41 . S33 . C43 . 95.0(9) yes
C42 . S34 . C43 . 94.7(9) yes
C44 . S35 . C45 . 94.6(7) yes
C44 . S36 . C46 . 94.4(7) yes
C45 . S37 . C47 . 93.4(7) yes
C46 . S38 . C47 . 94.1(7) yes
C48 . S39 . C49 . 94.6(8) yes
C48 . S40 . C50 . 95.0(9) yes
O1 . N1 . O2 . 123.2(25) yes
O1 . N1 . O3 . 123.8(23) yes
O2 . N1 . O3 . 113.1(19) yes
O4 . N2 . O5 . 122.4(25) yes
O4 . N2 . O6 . 124.4(22) yes
O5 . N2 . O6 . 113.1(21) yes
O7 . N3 . O8 . 122.9(22) yes
O7 . N3 . O9 . 123.8(22) yes
O8 . N3 . O9 . 113.3(21) yes
O10 . N4 . O11 . 122.1(25) yes
O10 . N4 . O12 . 123.7(27) yes
O11 . N4 . O12 . 113.9(21) yes
O13 . N5 . O14 . 123.7(21) yes
O13 . N5 . O15 . 122.0(22) yes
O14 . N5 . O15 . 114.2(19) yes
S1 . C1 . C2 . 117.6(15) yes
S2 . C2 . C1 . 119.1(15) yes
S1 . C3 . S2 . 114.9(10) yes
S1 . C3 . C4 . 120.9(13) yes
S2 . C3 . C4 . 124.2(13) yes
S3 . C4 . S4 . 115.8(8) yes
S3 . C4 . C3 . 121.6(13) yes
S4 . C4 . C3 . 122.6(13) yes
S3 . C5 . S5 . 123.3(9) yes
S3 . C5 . C6 . 118.2(12) yes
S5 . C5 . C6 . 118.5(12) yes
S4 . C6 . S6 . 124.0(9) yes
S4 . C6 . C5 . 118.3(12) yes
S6 . C6 . C5 . 117.7(11) yes
S5 . C7 . S6 . 115.9(9) yes
S5 . C7 . C8 . 121.9(12) yes
S6 . C7 . C8 . 122.2(12) yes
S7 . C8 . S8 . 115.0(9) yes
S7 . C8 . C7 . 122.1(12) yes
S8 . C8 . C7 . 122.9(12) yes
S7 . C9 . C10 . 118.1(14) yes
S8 . C10 . C9 . 117.8(14) yes
S9 . C11 . C12 . 118.9(14) yes
S10 . C12 . C11 . 116.8(14) yes
S9 . C13 . S10 . 114.0(9) yes
S9 . C13 . C14 . 123.3(12) yes
S10 . C13 . C14 . 122.7(12) yes
S11 . C14 . S12 . 116.1(9) yes
S11 . C14 . C13 . 123.4(12) yes
S12 . C14 . C13 . 120.5(12) yes
S11 . C15 . S13 . 123.6(9) yes
S11 . C15 . C16 . 117.9(12) yes
S13 . C15 . C16 . 118.5(12) yes
S12 . C16 . S14 . 123.7(9) yes
S12 . C16 . C15 . 118.4(12) yes
S14 . C16 . C15 . 117.9(12) yes
S13 . C17 . S14 . 115.5(8) yes
S13 . C17 . C18 . 121.9(12) yes
S14 . C17 . C18 . 122.6(12) yes
S15 . C18 . S16 . 113.3(9) yes
S15 . C18 . C17 . 123.9(13) yes
S16 . C18 . C17 . 122.8(12) yes
S15 . C19 . C20 . 116.7(14) yes
S16 . C20 . C19 . 119.6(15) yes
S17 . C21 . C22 . 119.1(15) yes
S18 . C22 . C21 . 117.5(15) yes
S17 . C23 . S18 . 115.0(10) yes
S17 . C23 . C24 . 122.1(13) yes
S18 . C23 . C24 . 122.9(13) yes
S19 . C24 . S20 . 116.2(9) yes
S19 . C24 . C23 . 120.6(12) yes
S20 . C24 . C23 . 123.2(12) yes
S19 . C25 . S21 . 123.9(9) yes
S19 . C25 . C26 . 117.7(12) yes
S21 . C25 . C26 . 118.4(12) yes
S20 . C26 . S22 . 124.1(9) yes
S20 . C26 . C25 . 118.5(12) yes
S22 . C26 . C25 . 117.3(12) yes
S21 . C27 . S22 . 116.2(9) yes
S21 . C27 . C28 . 121.6(12) yes
S22 . C27 . C28 . 122.2(12) yes
S23 . C28 . S24 . 114.1(9) yes
S23 . C28 . C27 . 121.7(12) yes
S24 . C28 . C27 . 124.1(12) yes
S23 . C29 . C30 . 117.5(14) yes
S24 . C30 . C29 . 118.3(14) yes
S25 . C31 . C32 . 117.8(14) yes
S26 . C32 . C31 . 118.1(14) yes
S25 . C33 . S26 . 115.7(9) yes
S25 . C33 . C34 . 122.2(12) yes
S26 . C33 . C34 . 122.1(12) yes
S27 . C34 . S28 . 116.4(9) yes
S27 . C34 . C33 . 122.3(12) yes
S28 . C34 . C33 . 121.3(12) yes
S27 . C35 . S29 . 123.8(9) yes
S27 . C35 . C36 . 118.4(12) yes
S29 . C35 . C36 . 117.8(12) yes
S28 . C36 . S30 . 123.3(10) yes
S28 . C36 . C35 . 118.1(12) yes
S30 . C36 . C35 . 118.6(12) yes
S29 . C37 . S30 . 116.0(8) yes
S29 . C37 . C38 . 122.0(13) yes
S30 . C37 . C38 . 122.0(13) yes
S31 . C38 . S32 . 113.9(9) yes
S31 . C38 . C37 . 122.7(13) yes
S32 . C38 . C37 . 123.4(13) yes
S31 . C39 . C40 . 119.3(16) yes
S32 . C40 . C39 . 117.1(16) yes
S33 . C41 . C42 . 118.9(15) yes
S34 . C42 . C41 . 117.0(15) yes
S33 . C43 . S34 . 114.3(9) yes
S33 . C43 . C44 . 123.3(12) yes
S34 . C43 . C44 . 122.4(12) yes
S35 . C44 . S36 . 115.0(9) yes
S35 . C44 . C43 . 122.7(12) yes
S36 . C44 . C43 . 122.3(12) yes
S35 . C45 . S37 . 123.6(9) yes
S35 . C45 . C46 . 117.0(12) yes
S37 . C45 . C46 . 119.4(12) yes
S36 . C46 . S38 . 124.2(9) yes
S36 . C46 . C45 . 119.0(12) yes
S38 . C46 . C45 . 116.8(11) yes
S37 . C47 . S38 . 116.2(9) yes
S37 . C47 . C48 . 122.2(12) yes
S38 . C47 . C48 . 121.6(12) yes
S39 . C48 . S40 . 114.5(9) yes
S39 . C48 . C47 . 123.2(12) yes
S40 . C48 . C47 . 122.2(12) yes
S39 . C49 . C50 . 118.0(14) yes
S40 . C50 . C49 . 117.7(14) yes
O2 . Dy1 . O3 . 50.4(6) yes
O5 . Dy1 . O6 . 51.1(6) yes
O8 . Dy1 . O9 . 50.8(5) yes
O11 . Dy1 . O12 . 49.2(7) yes
O14 . Dy1 . O15 . 49.6(6) yes
Dy1 . O2 . N1 . 99.6(14) yes
Dy1 . O3 . N1 . 96.6(13) yes
Dy1 . O5 . N2 . 99.0(15) yes
Dy1 . O6 . N2 . 96.7(14) yes
Dy1 . O8 . N3 . 97.2(13) yes
Dy1 . O9 . N3 . 98.7(14) yes
Dy1 . O11 . N4 . 98.1(15) yes
Dy1 . O12 . N4 . 98.8(16) yes
Dy1 . O14 . N5 . 97.1(13) yes
Dy1 . O15 . N5 . 98.7(13) yes

loop_
_geom_bond_atom_site_label_1
_geom_bond_site_symmetry_1
_geom_bond_atom_site_label_2
_geom_bond_site_symmetry_2
_geom_bond_distance
_geom_bond_publ_flag
Dy1 . O2 . 2.42(2) yes
Dy1 . O3 . 2.47(2) yes
Dy1 . O5 . 2.43(2) yes
Dy1 . O6 . 2.48(2) yes
Dy1 . O8 . 2.48(2) yes
Dy1 . O9 . 2.45(2) yes
Dy1 . O11 . 2.46(2) yes
Dy1 . O12 . 2.44(2) yes
Dy1 . O14 . 2.52(2) yes
Dy1 . O15 . 2.45(2) yes
S1 . C1 . 1.73(2) yes
S1 . C3 . 1.766(18) yes
S2 . C2 . 1.73(2) yes
S2 . C3 . 1.743(17) yes
S3 . C4 . 1.765(16) yes
S3 . C5 . 1.731(15) yes
S4 . C4 . 1.771(16) yes
S4 . C6 . 1.735(15) yes
S5 . C5 . 1.745(15) yes
S5 . C7 . 1.767(15) yes
S6 . C6 . 1.750(16) yes
S6 . C7 . 1.771(15) yes
S7 . C8 . 1.752(16) yes
S7 . C9 . 1.739(19) yes
S8 . C8 . 1.742(16) yes
S8 . C10 . 1.721(19) yes
S9 . C11 . 1.733(19) yes
S9 . C13 . 1.766(16) yes
S10 . C12 . 1.727(19) yes
S10 . C13 . 1.755(16) yes
S11 . C14 . 1.757(16) yes
S11 . C15 . 1.745(16) yes
S12 . C14 . 1.775(16) yes
S12 . C16 . 1.730(16) yes
S13 . C15 . 1.741(16) yes
S13 . C17 . 1.776(15) yes
S14 . C16 . 1.735(16) yes
S14 . C17 . 1.766(15) yes
S15 . C18 . 1.755(16) yes
S15 . C19 . 1.73(2) yes
S16 . C18 . 1.775(17) yes
S16 . C20 . 1.72(2) yes
S17 . C21 . 1.71(2) yes
S17 . C23 . 1.746(17) yes
S18 . C22 . 1.73(2) yes
S18 . C23 . 1.749(17) yes
S19 . C24 . 1.766(15) yes
S19 . C25 . 1.728(15) yes
S20 . C24 . 1.764(16) yes
S20 . C26 . 1.727(16) yes
S21 . C25 . 1.737(15) yes
S21 . C27 . 1.766(15) yes
S22 . C26 . 1.752(16) yes
S22 . C27 . 1.766(16) yes
S23 . C28 . 1.766(16) yes
S23 . C29 . 1.737(19) yes
S24 . C28 . 1.750(16) yes
S24 . C30 . 1.741(19) yes
S25 . C31 . 1.74(2) yes
S25 . C33 . 1.741(16) yes
S26 . C32 . 1.743(18) yes
S26 . C33 . 1.740(16) yes
S27 . C34 . 1.761(15) yes
S27 . C35 . 1.739(15) yes
S28 . C34 . 1.771(15) yes
S28 . C36 . 1.746(15) yes
S29 . C35 . 1.740(15) yes
S29 . C37 . 1.767(16) yes
S30 . C36 . 1.735(16) yes
S30 . C37 . 1.767(16) yes
S31 . C38 . 1.763(17) yes
S31 . C39 . 1.69(2) yes
S32 . C38 . 1.752(17) yes
S32 . C40 . 1.72(2) yes
S33 . C41 . 1.71(2) yes
S33 . C43 . 1.751(16) yes
S34 . C42 . 1.74(2) yes
S34 . C43 . 1.763(16) yes
S35 . C44 . 1.774(16) yes
S35 . C45 . 1.758(16) yes
S36 . C44 . 1.783(16) yes
S36 . C46 . 1.732(15) yes
S37 . C45 . 1.725(15) yes
S37 . C47 . 1.764(15) yes
S38 . C46 . 1.739(15) yes
S38 . C47 . 1.764(15) yes
S39 . C48 . 1.758(16) yes
S39 . C49 . 1.730(19) yes
S40 . C48 . 1.753(16) yes
S40 . C50 . 1.723(19) yes
O1 . N1 . 1.21(2) yes
O2 . N1 . 1.24(2) yes
O3 . N1 . 1.25(3) yes
O4 . N2 . 1.20(2) yes
O5 . N2 . 1.27(2) yes
O6 . N2 . 1.26(3) yes
O7 . N3 . 1.24(2) yes
O8 . N3 . 1.26(2) yes
O9 . N3 . 1.26(2) yes
O10 . N4 . 1.22(3) yes
O11 . N4 . 1.21(3) yes
O12 . N4 . 1.22(3) yes
O13 . N5 . 1.19(2) yes
O14 . N5 . 1.22(2) yes
O15 . N5 . 1.27(2) yes
C1 . C2 . 1.32(3) yes
C3 . C4 . 1.36(2) yes
C5 . C6 . 1.35(2) yes
C7 . C8 . 1.36(2) yes
C9 . C10 . 1.32(3) yes
C11 . C12 . 1.34(3) yes
C13 . C14 . 1.35(2) yes
C15 . C16 . 1.36(2) yes
C17 . C18 . 1.34(2) yes
C19 . C20 . 1.32(3) yes
C21 . C22 . 1.32(3) yes
C23 . C24 . 1.37(2) yes
C25 . C26 . 1.37(2) yes
C27 . C28 . 1.35(2) yes
C29 . C30 . 1.32(3) yes
C31 . C32 . 1.31(3) yes
C33 . C34 . 1.38(2) yes
C35 . C36 . 1.35(2) yes
C37 . C38 . 1.35(2) yes
C39 . C40 . 1.34(3) yes
C41 . C42 . 1.34(3) yes
C43 . C44 . 1.34(2) yes
C45 . C46 . 1.36(2) yes
C47 . C48 . 1.36(2) yes
C49 . C50 . 1.34(3) yes
